data_7711163
loop_
_publ_author_name
'Huang, Yi'
'Huang, Junben'
'Zhang, Yong'

_publ_section_title
;
 Wide band gap thiophosphates ASrPS4 (A=Li, Na, K, Rb, Cs): cation size
 effect induced successive structure transformation
;
_journal_name_full 'Dalton Transactions'
_journal_paper_doi 10.1039/D2DT02321K
_journal_year 2022
_chemical_formula_moiety 'C18 H18 N4 Ru S2, C7 H8'
_chemical_formula_sum 'C25 H26 N4 Ru S2'
_chemical_formula_weight 547.69
_space_group_crystal_system monoclinic
_space_group_IT_number 14
_space_group_name_Hall '-P 2ybc'
_space_group_name_H-M_alt 'P 1 21/c 1'
_atom_sites_solution_hydrogens mixed
_audit_creation_method SHELXL-2018/3
_audit_update_record
;
2022-07-08 deposited with the CCDC.	2022-09-05 downloaded from the CCDC.
;
_cell_angle_alpha 90
_cell_angle_beta 104.0386(4)
_cell_angle_gamma 90
_cell_formula_units_Z 8
_cell_length_a 14.10525(5)
_cell_length_b 15.03284(6)
_cell_length_c 23.47074(8)
_cell_measurement_reflns_used 88748
_cell_measurement_temperature 98(2)
_cell_measurement_theta_max 79.5880
_cell_measurement_theta_min 3.2220
_cell_volume 4828.14(3)
_computing_cell_refinement 'CrysAlisPro 1.171.39.46 (Rigaku OD, 2018)'
_computing_data_collection 'CrysAlisPro 1.171.39.46 (Rigaku OD, 2018)'
_computing_data_reduction 'CrysAlisPro 1.171.39.46 (Rigaku OD, 2018)'
_computing_molecular_graphics
;
WinGX (Farrugia, 2012); ORTEP-3 (Farrugia, 2012);
PLATON (Spek, 2009); Olex2 (Dolomanov et al., 2009)
;
_computing_publication_material
;
WinGX (Farrugia, 2012); ORTEP-3 (Farrugia, 2012);
PLATON (Spek, 2009); Olex2 (Dolomanov et al., 2009)
;
_computing_structure_refinement 'SHELXL-2018/3 (Sheldrick, 2015)'
_computing_structure_solution 'SHELXT-2018/2 (Sheldrick, 2015)'
_diffrn_ambient_temperature 98(2)
_diffrn_measured_fraction_theta_full 1.000
_diffrn_measured_fraction_theta_max 1.000
_diffrn_measurement_device_type 'Rigaku XtaLAB Pro: Kappa dual offset/far'
_diffrn_measurement_method '\w scans'
_diffrn_radiation_probe x-ray
_diffrn_radiation_type CuK\a
_diffrn_radiation_wavelength 1.54184
_diffrn_reflns_av_R_equivalents 0.0608
_diffrn_reflns_av_unetI/netI 0.0217
_diffrn_reflns_Laue_measured_fraction_full 1.000
_diffrn_reflns_Laue_measured_fraction_max 1.000
_diffrn_reflns_limit_h_max 17
_diffrn_reflns_limit_h_min -17
_diffrn_reflns_limit_k_max 18
_diffrn_reflns_limit_k_min -18
_diffrn_reflns_limit_l_max 28
_diffrn_reflns_limit_l_min -28
_diffrn_reflns_number 108602
_diffrn_reflns_point_group_measured_fraction_full 1.000
_diffrn_reflns_point_group_measured_fraction_max 1.000
_diffrn_reflns_theta_full 67.684
_diffrn_reflns_theta_max 71.100
_diffrn_reflns_theta_min 3.230
_diffrn_source 'microfocus sealed X-ray tube'
_exptl_absorpt_coefficient_mu 7.025
_exptl_absorpt_correction_T_max 1.000
_exptl_absorpt_correction_T_min 0.500
_exptl_absorpt_correction_type gaussian
_exptl_absorpt_process_details
;
CrysAlisPro 1.171.39.46 (Rigaku Oxford Diffraction, 2018).
Numerical absorption correction based on gaussian integration over
a multifaceted crystal model. Empirical absorption correction using
spherical harmonics, frame scaling and detector area scaling,
implemented in SCALE3 ABSPACK scaling algorithm.
;
_exptl_crystal_colour orange
_exptl_crystal_density_diffrn 1.507
_exptl_crystal_description plate
_exptl_crystal_F_000 2240
_exptl_crystal_recrystallization_method 'by cooling a saturated toluene solution at -20 \%C'
_exptl_crystal_size_max 0.137
_exptl_crystal_size_mid 0.104
_exptl_crystal_size_min 0.025
_refine_diff_density_max 0.792
_refine_diff_density_min -0.867
_refine_diff_density_rms 0.097
_refine_ls_extinction_method none
_refine_ls_goodness_of_fit_ref 1.030
_refine_ls_hydrogen_treatment mixed
_refine_ls_matrix_type full
_refine_ls_number_parameters 730
_refine_ls_number_reflns 9360
_refine_ls_number_restraints 766
_refine_ls_restrained_S_all 0.997
_refine_ls_R_factor_all 0.0330
_refine_ls_R_factor_gt 0.0324
_refine_ls_shift/su_max 0.004
_refine_ls_shift/su_mean 0.000
_refine_ls_structure_factor_coef Fsqd
_refine_ls_weighting_details 'w=1/[\s^2^(Fo^2^)+(0.0656P)^2^+3.8819P] where P=(Fo^2^+2Fc^2^)/3'
_refine_ls_weighting_scheme calc
_refine_ls_wR_factor_gt 0.0924
_refine_ls_wR_factor_ref 0.0930
_reflns_Friedel_coverage 0.000
_reflns_number_gt 9076
_reflns_number_total 9360
_reflns_threshold_expression 'I > 2\s(I)'
_cod_data_source_file d2dt02321k2.cif
_cod_data_source_block jk675
_cod_original_sg_symbol_H-M 'P 21/c'
_cod_database_code 7711163
_shelx_shelxl_version_number 2018/3
_shelx_space_group_comment
;
The symmetry employed for this shelxl refinement is uniquely defined
by the following loop, which should always be used as a source of
symmetry information in preference to the above space-group names.
They are only intended as comments.
;
_shelx_estimated_absorpt_t_min 0.446
_shelx_estimated_absorpt_t_max 0.844

loop_
_space_group_symop_operation_xyz
'x, y, z'
'-x, y+1/2, -z+1/2'
'-x, -y, -z'
'x, -y-1/2, z-1/2'

loop_
_atom_site_label
_atom_site_type_symbol
_atom_site_fract_x
_atom_site_fract_y
_atom_site_fract_z
_atom_site_U_iso_or_equiv
_atom_site_adp_type
_atom_site_occupancy
_atom_site_site_symmetry_order
_atom_site_calc_flag
_atom_site_refinement_flags_posn
_atom_site_refinement_flags_adp
_atom_site_refinement_flags_occupancy
_atom_site_disorder_assembly
_atom_site_disorder_group
Ru1A Ru 0.40864(2) 0.43279(2) 0.66290(2) 0.01348(7) Uani 1 1 d . . . . .
S1A S 0.51372(4) 0.48373(3) 0.60641(2) 0.01709(11) Uani 1 1 d . . . . .
S2A S 0.34283(4) 0.36112(3) 0.73242(2) 0.01855(11) Uani 1 1 d . . . . .
N1A N 0.52613(13) 0.45551(12) 0.73163(8) 0.0157(3) Uani 1 1 d . . . . .
N2A N 0.46929(12) 0.31153(11) 0.65471(7) 0.0148(3) Uani 1 1 d . . . . .
N3A N 0.28468(13) 0.40327(13) 0.59980(8) 0.0202(4) Uani 1 1 d . . . . .
N4A N 0.35831(12) 0.55748(12) 0.67455(8) 0.0181(4) Uani 1 1 d . . . . .
C11A C 0.59395(15) 0.54688(14) 0.66676(10) 0.0192(4) Uani 1 1 d . . . . .
H11A H 0.659015 0.554014 0.658370 0.023 Uiso 1 1 calc R U . . .
H11B H 0.566149 0.606955 0.668698 0.023 Uiso 1 1 calc R U . . .
C12A C 0.60563(15) 0.50165(13) 0.72507(9) 0.0166(4) Uani 1 1 d . . . . .
C13A C 0.68826(15) 0.51175(15) 0.76963(10) 0.0204(4) Uani 1 1 d . . . . .
H13A H 0.743991 0.541860 0.763247 0.024 Uiso 1 1 calc R U . . .
C14A C 0.68798(16) 0.47612(15) 0.82514(10) 0.0227(5) Uani 1 1 d . . . . .
H14A H 0.743867 0.482765 0.856924 0.027 Uiso 1 1 calc R U . . .
C15A C 0.60808(18) 0.43231(15) 0.83337(10) 0.0223(5) Uani 1 1 d . . . . .
H15A H 0.607857 0.410400 0.871303 0.027 Uiso 1 1 calc R U . . .
C16A C 0.52434(16) 0.41870(14) 0.78576(9) 0.0183(4) Uani 1 1 d . . . . .
C17A C 0.44183(17) 0.37330(15) 0.79200(10) 0.0220(4) Uani 1 1 d D . . . .
C21A C 0.57454(16) 0.38444(15) 0.60301(9) 0.0184(4) Uani 1 1 d D . . . .
C22A C 0.54730(14) 0.30823(14) 0.62792(9) 0.0161(4) Uani 1 1 d . . . . .
C23A C 0.59527(15) 0.22403(15) 0.62727(9) 0.0200(4) Uani 1 1 d . . . . .
H23A H 0.646028 0.218552 0.607284 0.024 Uiso 1 1 calc R U . . .
C24A C 0.56869(16) 0.15195(15) 0.65503(10) 0.0223(4) Uani 1 1 d . . . . .
H24A H 0.602312 0.097147 0.655236 0.027 Uiso 1 1 calc R U . . .
C25A C 0.49141(16) 0.15827(15) 0.68350(10) 0.0207(4) Uani 1 1 d . . . . .
H25A H 0.473354 0.108913 0.703852 0.025 Uiso 1 1 calc R U . . .
C26A C 0.44341(15) 0.23797(14) 0.68077(9) 0.0173(4) Uani 1 1 d . . . . .
C27A C 0.35408(16) 0.24843(14) 0.70431(10) 0.0207(4) Uani 1 1 d . . . . .
H27A H 0.356899 0.204911 0.736340 0.025 Uiso 1 1 calc R U . . .
H27B H 0.295313 0.234994 0.672695 0.025 Uiso 1 1 calc R U . . .
C31A C 0.21062(16) 0.38315(15) 0.57056(10) 0.0217(5) Uani 1 1 d . . . . .
C32A C 0.11421(17) 0.35892(19) 0.53456(11) 0.0316(5) Uani 1 1 d . . . . .
H32A H 0.121507 0.328940 0.498792 0.047 Uiso 1 1 calc R U . . .
H32B H 0.074682 0.412752 0.523936 0.047 Uiso 1 1 calc R U . . .
H32C H 0.081836 0.318844 0.556823 0.047 Uiso 1 1 calc R U . . .
C41A C 0.33829(16) 0.62865(15) 0.68356(10) 0.0198(5) Uani 1 1 d . . . . .
C42A C 0.31234(18) 0.71928(16) 0.69550(12) 0.0299(5) Uani 1 1 d . . . . .
H42A H 0.320886 0.758468 0.663754 0.045 Uiso 1 1 calc R U . . .
H42B H 0.354663 0.739369 0.732800 0.045 Uiso 1 1 calc R U . . .
H42C H 0.244010 0.721017 0.697987 0.045 Uiso 1 1 calc R U . . .
Ru1B Ru 0.90829(2) 0.62010(2) 0.65911(2) 0.01381(7) Uani 1 1 d . . . . .
S1B S 1.02070(4) 0.56802(3) 0.60809(2) 0.01710(11) Uani 1 1 d . . . . .
S2B S 0.83301(4) 0.69512(3) 0.72300(2) 0.01876(11) Uani 1 1 d . . . . .
N1B N 1.02184(13) 0.60527(12) 0.73125(8) 0.0164(3) Uani 1 1 d . . . . .
N2B N 0.96514(12) 0.74242(12) 0.64807(8) 0.0165(3) Uani 1 1 d . . . . .
N3B N 0.78817(13) 0.63883(13) 0.59071(8) 0.0197(4) Uani 1 1 d . . . . .
N4B N 0.86096(12) 0.49633(12) 0.67532(8) 0.0171(4) Uani 1 1 d . . . . .
C11B C 1.09986(15) 0.51182(14) 0.67222(9) 0.0188(4) Uani 1 1 d . . . . .
H11C H 1.074724 0.451004 0.675428 0.023 Uiso 1 1 calc R U . . .
H11D H 1.166641 0.506435 0.666094 0.023 Uiso 1 1 calc R U . . .
C12B C 1.10458(15) 0.56097(13) 0.72856(9) 0.0166(4) Uani 1 1 d . . . . .
C13B C 1.18524(15) 0.55672(15) 0.77512(10) 0.0198(4) Uani 1 1 d . . . . .
H13B H 1.243646 0.528369 0.771429 0.024 Uiso 1 1 calc R U . . .
C14B C 1.17831(16) 0.59600(15) 0.82870(10) 0.0224(4) Uani 1 1 d . . . . .
H14B H 1.232350 0.593304 0.861931 0.027 Uiso 1 1 calc R U . . .
C15B C 1.09490(16) 0.63750(16) 0.83290(10) 0.0214(5) Uani 1 1 d . . . . .
H15B H 1.090554 0.662055 0.869473 0.026 Uiso 1 1 calc R U . . .
C16B C 1.01369(16) 0.64488(14) 0.78338(9) 0.0180(4) Uani 1 1 d . . . . .
C17B C 0.92775(17) 0.68831(15) 0.78551(9) 0.0223(4) Uani 1 1 d D . . . .
C21B C 1.07633(15) 0.66903(15) 0.60113(9) 0.0197(4) Uani 1 1 d D . . . .
C22B C 1.04411(15) 0.74623(15) 0.62265(9) 0.0182(4) Uani 1 1 d . . . . .
C23B C 1.08845(16) 0.83158(16) 0.61965(10) 0.0232(5) Uani 1 1 d . . . . .
H23B H 1.139623 0.837251 0.600001 0.028 Uiso 1 1 calc R U . . .
C24B C 1.05790(16) 0.90440(16) 0.64468(12) 0.0269(5) Uani 1 1 d . . . . .
H24B H 1.089279 0.960051 0.643508 0.032 Uiso 1 1 calc R U . . .
C25B C 0.97992(16) 0.89769(15) 0.67234(11) 0.0236(5) Uani 1 1 d . . . . .
H25B H 0.959452 0.947560 0.691176 0.028 Uiso 1 1 calc R U . . .
C26B C 0.93454(16) 0.81666(14) 0.67115(10) 0.0187(4) Uani 1 1 d . . . . .
C27B C 0.84343(16) 0.80602(15) 0.69234(10) 0.0219(4) Uani 1 1 d . . . . .
H27C H 0.786032 0.816682 0.659223 0.026 Uiso 1 1 calc R U . . .
H27D H 0.842726 0.851395 0.722812 0.026 Uiso 1 1 calc R U . . .
C31B C 0.71558(16) 0.65068(16) 0.55752(10) 0.0220(4) Uani 1 1 d . . . . .
C32B C 0.62061(18) 0.6637(2) 0.51662(11) 0.0375(6) Uani 1 1 d . . . . .
H32D H 0.628763 0.664950 0.476331 0.056 Uiso 1 1 calc R U . . .
H32E H 0.592386 0.720171 0.525326 0.056 Uiso 1 1 calc R U . . .
H32F H 0.576905 0.614715 0.520729 0.056 Uiso 1 1 calc R U . . .
C41B C 0.84014(16) 0.42781(15) 0.68917(10) 0.0203(5) Uani 1 1 d . . . . .
C42B C 0.81253(18) 0.34119(16) 0.70801(12) 0.0291(5) Uani 1 1 d . . . . .
H42D H 0.822186 0.295498 0.680169 0.044 Uiso 1 1 calc R U . . .
H42E H 0.743644 0.342375 0.709349 0.044 Uiso 1 1 calc R U . . .
H42F H 0.853219 0.327482 0.747160 0.044 Uiso 1 1 calc R U . . .
C11 C 0.2087(3) 0.57793(19) 0.48776(13) 0.0435(7) Uani 1 1 d D . . . .
H11E H 0.150671 0.570651 0.503340 0.065 Uiso 1 1 calc R U . . .
H11F H 0.259874 0.536891 0.507946 0.065 Uiso 1 1 calc R U . . .
H11G H 0.191728 0.564915 0.445587 0.065 Uiso 1 1 calc R U . . .
C12 C 0.24510(19) 0.67186(16) 0.49758(10) 0.0291(5) Uani 1 1 d D . . . .
C13 C 0.3404(2) 0.68995(19) 0.52785(11) 0.0339(6) Uani 1 1 d D . . . .
H13 H 0.382918 0.642209 0.543471 0.041 Uiso 1 1 calc R U . . .
C14 C 0.3746(2) 0.7768(2) 0.53566(12) 0.0382(6) Uani 1 1 d D . . . .
H14 H 0.440483 0.787760 0.556001 0.046 Uiso 1 1 calc R U . . .
C15 C 0.3134(2) 0.84758(18) 0.51398(11) 0.0357(6) Uani 1 1 d D . . . .
H15 H 0.336769 0.907007 0.519248 0.043 Uiso 1 1 calc R U . . .
C16 C 0.2181(2) 0.83029(18) 0.48470(11) 0.0356(6) Uani 1 1 d D . . . .
H16 H 0.175178 0.878228 0.470092 0.043 Uiso 1 1 calc R U . . .
C17 C 0.1842(2) 0.74315(18) 0.47634(11) 0.0334(6) Uani 1 1 d D . . . .
H17 H 0.118396 0.732304 0.455819 0.040 Uiso 1 1 calc R U . . .
C21 C 0.1703(8) 0.1106(11) 0.5281(5) 0.071(3) Uani 0.552(3) 1 d D U P A 1
H21C H 0.129326 0.157314 0.505365 0.106 Uiso 0.552(3) 1 calc R U P A 1
H21D H 0.191827 0.129139 0.569209 0.106 Uiso 0.552(3) 1 calc R U P A 1
H21E H 0.132536 0.055446 0.525546 0.106 Uiso 0.552(3) 1 calc R U P A 1
C22 C 0.2591(5) 0.0952(3) 0.5033(2) 0.0416(12) Uani 0.552(3) 1 d D U P A 1
C23 C 0.2445(7) 0.0740(8) 0.4442(4) 0.040(2) Uani 0.552(3) 1 d D U P A 1
H23 H 0.180315 0.067503 0.419993 0.048 Uiso 0.552(3) 1 calc R U P A 1
C24 C 0.3266(5) 0.0625(4) 0.4212(2) 0.0389(12) Uani 0.552(3) 1 d D U P A 1
H24 H 0.317177 0.053269 0.380141 0.047 Uiso 0.552(3) 1 calc R U P A 1
C25 C 0.4209(5) 0.0640(4) 0.4562(2) 0.0459(14) Uani 0.552(3) 1 d D U P A 1
H25 H 0.475244 0.052351 0.440083 0.055 Uiso 0.552(3) 1 calc R U P A 1
C26 C 0.4339(5) 0.0831(4) 0.5156(2) 0.0505(14) Uani 0.552(3) 1 d D U P A 1
H26 H 0.498088 0.085687 0.540367 0.061 Uiso 0.552(3) 1 calc R U P A 1
C27 C 0.3528(7) 0.0986(5) 0.5393(3) 0.0464(17) Uani 0.552(3) 1 d D U P A 1
H27 H 0.362178 0.111370 0.579960 0.056 Uiso 0.552(3) 1 calc R U P A 1
C31 C 0.1134(14) 0.0995(15) 0.5379(9) 0.082(4) Uani 0.294(3) 1 d D U P B 2
H31A H 0.055297 0.108907 0.505763 0.123 Uiso 0.294(3) 1 calc R U P B 2
H31B H 0.118339 0.147468 0.566801 0.123 Uiso 0.294(3) 1 calc R U P B 2
H31C H 0.108037 0.042255 0.556824 0.123 Uiso 0.294(3) 1 calc R U P B 2
C32 C 0.2045(12) 0.0995(10) 0.5135(5) 0.049(3) Uani 0.294(3) 1 d D U P B 2
C33 C 0.1947(11) 0.0761(10) 0.4566(5) 0.048(3) Uani 0.294(3) 1 d D U P B 2
H33 H 0.132128 0.062097 0.432394 0.058 Uiso 0.294(3) 1 calc R U P B 2
C34 C 0.2770(12) 0.0727(13) 0.4342(7) 0.048(3) Uani 0.294(3) 1 d D U P B 2
H34 H 0.269368 0.056812 0.394125 0.058 Uiso 0.294(3) 1 calc R U P B 2
C35 C 0.3690(11) 0.0914(9) 0.4674(5) 0.053(2) Uani 0.294(3) 1 d D U P B 2
H35 H 0.424565 0.089538 0.451276 0.064 Uiso 0.294(3) 1 calc R U P B 2
C36 C 0.3770(12) 0.1131(11) 0.5255(6) 0.052(3) Uani 0.294(3) 1 d D U P B 2
H36 H 0.439821 0.124969 0.550096 0.062 Uiso 0.294(3) 1 calc R U P B 2
C37 C 0.2943(11) 0.1182(8) 0.5497(5) 0.051(3) Uani 0.294(3) 1 d D U P B 2
H37 H 0.300864 0.134028 0.589656 0.061 Uiso 0.294(3) 1 calc R U P B 2
C41 C 0.072(2) 0.102(3) 0.5435(16) 0.082(6) Uani 0.154(3) 1 d D U P C 3
H41A H 0.022682 0.129680 0.511761 0.123 Uiso 0.154(3) 1 calc R U P C 3
H41B H 0.080849 0.138115 0.579146 0.123 Uiso 0.154(3) 1 calc R U P C 3
H41C H 0.050751 0.042144 0.551036 0.123 Uiso 0.154(3) 1 calc R U P C 3
C42 C 0.168(2) 0.096(4) 0.5255(13) 0.052(4) Uani 0.154(3) 1 d D U P C 3
C43 C 0.1650(17) 0.083(2) 0.4672(10) 0.053(4) Uani 0.154(3) 1 d D U P C 3
H43 H 0.104368 0.070949 0.440302 0.063 Uiso 0.154(3) 1 calc R U P C 3
C44 C 0.2500(19) 0.089(3) 0.4472(12) 0.048(4) Uani 0.154(3) 1 d D U P C 3
H44 H 0.245924 0.079372 0.406697 0.058 Uiso 0.154(3) 1 calc R U P C 3
C45 C 0.3404(17) 0.1071(17) 0.4843(10) 0.051(3) Uani 0.154(3) 1 d D U P C 3
H45 H 0.399285 0.102497 0.471633 0.062 Uiso 0.154(3) 1 calc R U P C 3
C46 C 0.3398(18) 0.1326(19) 0.5406(10) 0.053(4) Uani 0.154(3) 1 d D U P C 3
H46 H 0.398988 0.150976 0.566755 0.063 Uiso 0.154(3) 1 calc R U P C 3
C47 C 0.2530(17) 0.1318(17) 0.5599(10) 0.055(4) Uani 0.154(3) 1 d D U P C 3
H47 H 0.252805 0.156056 0.597285 0.066 Uiso 0.154(3) 1 calc R U P C 3
H17A H 0.437(2) 0.3499(18) 0.8292(9) 0.025(7) Uiso 1 1 d D . . . .
H21A H 0.6228(17) 0.3857(19) 0.5805(11) 0.024(7) Uiso 1 1 d D . . . .
H17B H 0.920(2) 0.7136(18) 0.8216(9) 0.026(7) Uiso 1 1 d D . . . .
H21B H 1.1286(17) 0.668(2) 0.5816(12) 0.032(8) Uiso 1 1 d D . . . .

loop_
_atom_site_aniso_label
_atom_site_aniso_U_11
_atom_site_aniso_U_22
_atom_site_aniso_U_33
_atom_site_aniso_U_23
_atom_site_aniso_U_13
_atom_site_aniso_U_12
Ru1A 0.01235(10) 0.01147(10) 0.01731(10) 0.00093(5) 0.00491(7) 0.00043(5)
S1A 0.0176(2) 0.0163(2) 0.0184(2) 0.00320(18) 0.00636(18) -0.00038(18)
S2A 0.0179(2) 0.0157(2) 0.0252(3) 0.00102(19) 0.01138(19) -0.00078(18)
N1A 0.0181(8) 0.0105(8) 0.0199(8) -0.0005(7) 0.0075(7) 0.0014(7)
N2A 0.0137(8) 0.0145(8) 0.0175(8) -0.0007(6) 0.0060(6) 0.0000(6)
N3A 0.0202(9) 0.0183(9) 0.0232(9) 0.0020(7) 0.0075(7) 0.0017(7)
N4A 0.0133(8) 0.0184(10) 0.0227(9) 0.0024(7) 0.0048(7) -0.0006(7)
C11A 0.0185(10) 0.0150(10) 0.0254(11) 0.0000(8) 0.0079(8) -0.0036(8)
C12A 0.0169(9) 0.0113(9) 0.0227(10) -0.0024(8) 0.0069(8) 0.0007(7)
C13A 0.0162(10) 0.0172(10) 0.0279(11) -0.0052(8) 0.0056(8) 0.0006(8)
C14A 0.0212(10) 0.0200(11) 0.0239(11) -0.0041(9) -0.0003(8) 0.0064(8)
C15A 0.0287(11) 0.0185(12) 0.0190(10) 0.0005(8) 0.0042(9) 0.0048(8)
C16A 0.0230(10) 0.0135(9) 0.0192(10) 0.0002(8) 0.0066(8) 0.0029(8)
C17A 0.0269(11) 0.0212(11) 0.0203(10) 0.0024(8) 0.0105(9) -0.0007(9)
C21A 0.0159(10) 0.0210(11) 0.0200(10) -0.0021(8) 0.0076(8) 0.0005(8)
C22A 0.0122(9) 0.0193(10) 0.0163(9) -0.0048(8) 0.0021(7) 0.0000(7)
C23A 0.0159(9) 0.0210(11) 0.0228(10) -0.0049(8) 0.0044(8) 0.0007(8)
C24A 0.0195(10) 0.0157(10) 0.0306(11) -0.0054(9) 0.0037(9) 0.0031(8)
C25A 0.0196(10) 0.0156(11) 0.0262(11) 0.0017(8) 0.0039(8) -0.0012(8)
C26A 0.0154(9) 0.0156(10) 0.0204(10) -0.0034(8) 0.0034(8) -0.0029(8)
C27A 0.0202(10) 0.0140(10) 0.0304(11) 0.0002(9) 0.0106(9) -0.0044(8)
C31A 0.0207(11) 0.0219(11) 0.0227(11) 0.0002(8) 0.0057(9) -0.0014(8)
C32A 0.0217(11) 0.0407(15) 0.0296(12) -0.0012(11) 0.0010(9) -0.0054(10)
C41A 0.0149(10) 0.0172(12) 0.0263(11) 0.0013(8) 0.0033(8) 0.0007(8)
C42A 0.0274(12) 0.0138(11) 0.0456(14) -0.0029(10) 0.0035(10) 0.0052(9)
Ru1B 0.01224(10) 0.01295(10) 0.01670(10) -0.00094(5) 0.00440(7) -0.00046(5)
S1B 0.0165(2) 0.0180(3) 0.0175(2) -0.00298(18) 0.00531(19) 0.00094(17)
S2B 0.0180(2) 0.0166(2) 0.0246(3) -0.00097(19) 0.01066(19) 0.00058(18)
N1B 0.0190(8) 0.0136(8) 0.0177(8) -0.0005(7) 0.0064(7) -0.0027(7)
N2B 0.0136(8) 0.0167(9) 0.0195(8) 0.0005(7) 0.0048(6) 0.0012(6)
N3B 0.0197(9) 0.0178(9) 0.0232(9) -0.0012(7) 0.0082(8) -0.0013(7)
N4B 0.0137(8) 0.0180(9) 0.0200(8) -0.0022(7) 0.0048(6) -0.0013(7)
C11B 0.0165(9) 0.0170(10) 0.0229(10) -0.0018(8) 0.0046(8) 0.0034(8)
C12B 0.0161(9) 0.0121(10) 0.0221(10) 0.0018(8) 0.0055(8) -0.0021(7)
C13B 0.0163(10) 0.0182(10) 0.0243(11) 0.0029(8) 0.0042(8) -0.0018(8)
C14B 0.0224(10) 0.0207(11) 0.0210(10) 0.0044(9) -0.0009(8) -0.0072(9)
C15B 0.0284(12) 0.0165(11) 0.0193(10) -0.0020(8) 0.0057(9) -0.0052(8)
C16B 0.0244(10) 0.0124(9) 0.0183(10) -0.0014(8) 0.0072(8) -0.0037(8)
C17B 0.0276(11) 0.0222(11) 0.0178(10) -0.0044(8) 0.0067(8) 0.0005(9)
C21B 0.0166(10) 0.0224(11) 0.0221(10) 0.0008(8) 0.0087(8) -0.0013(8)
C22B 0.0147(9) 0.0213(11) 0.0186(10) 0.0044(8) 0.0038(8) -0.0006(8)
C23B 0.0171(10) 0.0225(11) 0.0312(12) 0.0068(9) 0.0083(9) 0.0000(8)
C24B 0.0195(10) 0.0175(11) 0.0432(14) 0.0061(10) 0.0064(10) -0.0028(9)
C25B 0.0198(10) 0.0160(11) 0.0354(12) -0.0013(9) 0.0074(9) 0.0022(8)
C26B 0.0172(9) 0.0153(10) 0.0230(10) 0.0003(8) 0.0038(8) 0.0016(8)
C27B 0.0199(10) 0.0173(11) 0.0304(11) 0.0000(9) 0.0099(9) 0.0027(8)
C31B 0.0175(11) 0.0266(12) 0.0219(10) 0.0012(9) 0.0051(9) 0.0010(8)
C32B 0.0184(11) 0.0624(19) 0.0290(13) 0.0064(12) 0.0003(10) 0.0055(11)
C41B 0.0145(10) 0.0205(12) 0.0246(11) -0.0027(9) 0.0022(8) -0.0017(8)
C42B 0.0285(12) 0.0173(11) 0.0402(13) 0.0027(10) 0.0058(10) -0.0046(9)
C11 0.068(2) 0.0278(14) 0.0396(15) -0.0029(11) 0.0225(14) -0.0104(13)
C12 0.0445(15) 0.0255(12) 0.0213(11) 0.0008(10) 0.0159(10) -0.0039(11)
C13 0.0430(15) 0.0329(14) 0.0265(12) -0.0031(10) 0.0094(11) 0.0078(11)
C14 0.0400(15) 0.0410(16) 0.0319(13) -0.0079(12) 0.0053(11) -0.0033(12)
C15 0.0534(17) 0.0272(13) 0.0254(12) -0.0046(10) 0.0076(11) -0.0070(12)
C16 0.0498(16) 0.0300(14) 0.0241(12) 0.0053(10) 0.0034(11) 0.0020(11)
C17 0.0403(14) 0.0338(14) 0.0245(12) 0.0047(10) 0.0048(10) -0.0039(11)
C21 0.090(6) 0.059(8) 0.068(5) 0.012(4) 0.028(4) 0.027(5)
C22 0.068(3) 0.022(2) 0.030(2) 0.003(2) 0.004(2) 0.002(3)
C23 0.063(4) 0.022(4) 0.030(3) 0.000(3) 0.003(3) 0.003(4)
C24 0.055(3) 0.028(3) 0.028(2) 0.0013(19) 0.000(2) -0.010(2)
C25 0.056(3) 0.039(3) 0.036(3) 0.002(2) 0.000(2) -0.020(3)
C26 0.064(3) 0.042(3) 0.036(3) -0.002(2) -0.005(2) -0.021(3)
C27 0.080(4) 0.027(3) 0.025(3) 0.001(3) -0.001(3) -0.012(3)
C31 0.085(9) 0.069(8) 0.101(9) 0.023(7) 0.042(8) 0.008(9)
C32 0.071(6) 0.029(5) 0.040(5) 0.013(4) 0.001(5) -0.002(6)
C33 0.066(6) 0.032(5) 0.037(5) 0.004(4) -0.007(5) -0.007(6)
C34 0.077(6) 0.027(5) 0.033(5) 0.003(4) 0.000(5) -0.005(6)
C35 0.077(5) 0.033(5) 0.045(5) 0.008(4) 0.006(4) -0.003(5)
C36 0.069(6) 0.031(6) 0.046(5) -0.003(5) -0.005(5) -0.013(5)
C37 0.076(6) 0.030(5) 0.038(5) 0.005(4) 0.000(4) -0.010(5)
C41 0.089(11) 0.066(13) 0.099(13) 0.025(12) 0.038(10) 0.008(12)
C42 0.074(7) 0.032(7) 0.046(6) 0.006(6) 0.006(6) 0.003(7)
C43 0.075(6) 0.035(6) 0.041(6) 0.005(6) 0.001(6) -0.001(7)
C44 0.073(6) 0.028(7) 0.038(6) 0.009(6) 0.001(5) -0.004(6)
C45 0.075(6) 0.034(6) 0.041(5) 0.002(5) 0.004(5) -0.006(5)
C46 0.075(6) 0.035(7) 0.039(6) 0.000(6) -0.003(5) -0.005(6)
C47 0.079(7) 0.035(7) 0.045(6) 0.000(6) 0.001(5) -0.002(7)

loop_
_atom_type_symbol
_atom_type_description
_atom_type_scat_dispersion_real
_atom_type_scat_dispersion_imag
_atom_type_scat_source
C C 0.0181 0.0091 'International Tables Vol C Tables 4.2.6.8 and 6.1.1.4'
H H 0.0000 0.0000 'International Tables Vol C Tables 4.2.6.8 and 6.1.1.4'
N N 0.0311 0.0180 'International Tables Vol C Tables 4.2.6.8 and 6.1.1.4'
S S 0.3331 0.5567 'International Tables Vol C Tables 4.2.6.8 and 6.1.1.4'
Ru Ru 0.0552 3.2960 'International Tables Vol C Tables 4.2.6.8 and 6.1.1.4'

loop_
_geom_angle_atom_site_label_1
_geom_angle_atom_site_label_2
_geom_angle_atom_site_label_3
_geom_angle
_geom_angle_site_symmetry_1
_geom_angle_site_symmetry_3
_geom_angle_publ_flag
N1A Ru1A N2A 86.87(7) . . ?
N1A Ru1A N4A 89.00(7) . . ?
N2A Ru1A N4A 175.59(7) . . ?
N1A Ru1A N3A 174.25(7) . . ?
N2A Ru1A N3A 92.42(7) . . ?
N4A Ru1A N3A 91.84(7) . . ?
N1A Ru1A S2A 84.77(5) . . ?
N2A Ru1A S2A 84.28(5) . . ?
N4A Ru1A S2A 96.90(5) . . ?
N3A Ru1A S2A 89.48(5) . . ?
N1A Ru1A S1A 83.61(5) . . ?
N2A Ru1A S1A 84.35(5) . . ?
N4A Ru1A S1A 93.66(5) . . ?
N3A Ru1A S1A 102.00(5) . . ?
S2A Ru1A S1A 164.148(19) . . ?
C21A S1A C11A 105.07(10) . . ?
C21A S1A Ru1A 97.62(8) . . ?
C11A S1A Ru1A 95.05(7) . . ?
C17A S2A C27A 105.35(11) . . ?
C17A S2A Ru1A 97.86(8) . . ?
C27A S2A Ru1A 95.23(7) . . ?
C12A N1A C16A 120.31(18) . . ?
C12A N1A Ru1A 122.01(14) . . ?
C16A N1A Ru1A 117.63(14) . . ?
C26A N2A C22A 120.18(17) . . ?
C26A N2A Ru1A 121.37(14) . . ?
C22A N2A Ru1A 117.94(14) . . ?
C31A N3A Ru1A 171.01(18) . . ?
C41A N4A Ru1A 174.12(18) . . ?
C12A C11A S1A 112.19(14) . . ?
C12A C11A H11A 109.2 . . ?
S1A C11A H11A 109.2 . . ?
C12A C11A H11B 109.2 . . ?
S1A C11A H11B 109.2 . . ?
H11A C11A H11B 107.9 . . ?
N1A C12A C13A 122.8(2) . . ?
N1A C12A C11A 115.05(18) . . ?
C13A C12A C11A 121.99(19) . . ?
C12A C13A C14A 118.0(2) . . ?
C12A C13A H13A 121.0 . . ?
C14A C13A H13A 121.0 . . ?
C15A C14A C13A 120.3(2) . . ?
C15A C14A H14A 119.9 . . ?
C13A C14A H14A 119.9 . . ?
C14A C15A C16A 121.0(2) . . ?
C14A C15A H15A 119.5 . . ?
C16A C15A H15A 119.5 . . ?
C17A C16A N1A 119.6(2) . . ?
C17A C16A C15A 122.9(2) . . ?
N1A C16A C15A 117.5(2) . . ?
C16A C17A S2A 120.01(17) . . ?
C16A C17A H17A 121.2(17) . . ?
S2A C17A H17A 118.7(17) . . ?
C22A C21A S1A 120.19(16) . . ?
C22A C21A H21A 123.9(17) . . ?
S1A C21A H21A 115.7(17) . . ?
C21A C22A N2A 119.47(19) . . ?
C21A C22A C23A 123.06(19) . . ?
N2A C22A C23A 117.47(19) . . ?
C24A C23A C22A 120.7(2) . . ?
C24A C23A H23A 119.7 . . ?
C22A C23A H23A 119.7 . . ?
C23A C24A C25A 120.4(2) . . ?
C23A C24A H24A 119.8 . . ?
C25A C24A H24A 119.8 . . ?
C26A C25A C24A 117.8(2) . . ?
C26A C25A H25A 121.1 . . ?
C24A C25A H25A 121.1 . . ?
N2A C26A C25A 123.39(19) . . ?
N2A C26A C27A 114.98(18) . . ?
C25A C26A C27A 121.6(2) . . ?
C26A C27A S2A 112.43(15) . . ?
C26A C27A H27A 109.1 . . ?
S2A C27A H27A 109.1 . . ?
C26A C27A H27B 109.1 . . ?
S2A C27A H27B 109.1 . . ?
H27A C27A H27B 107.8 . . ?
N3A C31A C32A 178.0(3) . . ?
C31A C32A H32A 109.5 . . ?
C31A C32A H32B 109.5 . . ?
H32A C32A H32B 109.5 . . ?
C31A C32A H32C 109.5 . . ?
H32A C32A H32C 109.5 . . ?
H32B C32A H32C 109.5 . . ?
N4A C41A C42A 179.5(3) . . ?
C41A C42A H42A 109.5 . . ?
C41A C42A H42B 109.5 . . ?
H42A C42A H42B 109.5 . . ?
C41A C42A H42C 109.5 . . ?
H42A C42A H42C 109.5 . . ?
H42B C42A H42C 109.5 . . ?
N1B Ru1B N4B 88.40(7) . . ?
N1B Ru1B N2B 87.16(7) . . ?
N4B Ru1B N2B 175.54(7) . . ?
N1B Ru1B N3B 175.70(7) . . ?
N4B Ru1B N3B 91.46(7) . . ?
N2B Ru1B N3B 92.99(7) . . ?
N1B Ru1B S2B 84.68(5) . . ?
N4B Ru1B S2B 95.77(5) . . ?
N2B Ru1B S2B 84.28(5) . . ?
N3B Ru1B S2B 91.06(5) . . ?
N1B Ru1B S1B 83.98(5) . . ?
N4B Ru1B S1B 94.76(5) . . ?
N2B Ru1B S1B 84.32(5) . . ?
N3B Ru1B S1B 100.30(5) . . ?
S2B Ru1B S1B 164.284(19) . . ?
C21B S1B C11B 106.22(10) . . ?
C21B S1B Ru1B 97.66(7) . . ?
C11B S1B Ru1B 94.98(7) . . ?
C17B S2B C27B 105.49(11) . . ?
C17B S2B Ru1B 97.95(8) . . ?
C27B S2B Ru1B 95.45(7) . . ?
C12B N1B C16B 120.41(18) . . ?
C12B N1B Ru1B 121.68(14) . . ?
C16B N1B Ru1B 117.87(14) . . ?
C26B N2B C22B 120.31(18) . . ?
C26B N2B Ru1B 121.08(14) . . ?
C22B N2B Ru1B 118.15(14) . . ?
C31B N3B Ru1B 172.11(18) . . ?
C41B N4B Ru1B 173.90(18) . . ?
C12B C11B S1B 112.42(14) . . ?
C12B C11B H11C 109.1 . . ?
S1B C11B H11C 109.1 . . ?
C12B C11B H11D 109.1 . . ?
S1B C11B H11D 109.1 . . ?
H11C C11B H11D 107.9 . . ?
N1B C12B C13B 122.7(2) . . ?
N1B C12B C11B 115.27(18) . . ?
C13B C12B C11B 121.90(19) . . ?
C12B C13B C14B 117.7(2) . . ?
C12B C13B H13B 121.1 . . ?
C14B C13B H13B 121.1 . . ?
C15B C14B C13B 120.3(2) . . ?
C15B C14B H14B 119.8 . . ?
C13B C14B H14B 119.8 . . ?
C14B C15B C16B 121.1(2) . . ?
C14B C15B H15B 119.4 . . ?
C16B C15B H15B 119.4 . . ?
C17B C16B N1B 119.50(19) . . ?
C17B C16B C15B 122.9(2) . . ?
N1B C16B C15B 117.6(2) . . ?
C16B C17B S2B 119.90(17) . . ?
C16B C17B H17B 120.7(17) . . ?
S2B C17B H17B 119.4(17) . . ?
C22B C21B S1B 120.20(16) . . ?
C22B C21B H21B 123.4(19) . . ?
S1B C21B H21B 116.4(19) . . ?
C21B C22B N2B 119.40(19) . . ?
C21B C22B C23B 123.04(19) . . ?
N2B C22B C23B 117.6(2) . . ?
C24B C23B C22B 120.7(2) . . ?
C24B C23B H23B 119.7 . . ?
C22B C23B H23B 119.7 . . ?
C23B C24B C25B 120.4(2) . . ?
C23B C24B H24B 119.8 . . ?
C25B C24B H24B 119.8 . . ?
C26B C25B C24B 117.8(2) . . ?
C26B C25B H25B 121.1 . . ?
C24B C25B H25B 121.1 . . ?
N2B C26B C25B 123.1(2) . . ?
N2B C26B C27B 115.31(19) . . ?
C25B C26B C27B 121.5(2) . . ?
C26B C27B S2B 112.62(15) . . ?
C26B C27B H27C 109.1 . . ?
S2B C27B H27C 109.1 . . ?
C26B C27B H27D 109.1 . . ?
S2B C27B H27D 109.1 . . ?
H27C C27B H27D 107.8 . . ?
N3B C31B C32B 177.6(3) . . ?
C31B C32B H32D 109.5 . . ?
C31B C32B H32E 109.5 . . ?
H32D C32B H32E 109.5 . . ?
C31B C32B H32F 109.5 . . ?
H32D C32B H32F 109.5 . . ?
H32E C32B H32F 109.5 . . ?
N4B C41B C42B 178.6(3) . . ?
C41B C42B H42D 109.5 . . ?
C41B C42B H42E 109.5 . . ?
H42D C42B H42E 109.5 . . ?
C41B C42B H42F 109.5 . . ?
H42D C42B H42F 109.5 . . ?
H42E C42B H42F 109.5 . . ?
C12 C11 H11E 109.5 . . ?
C12 C11 H11F 109.5 . . ?
H11E C11 H11F 109.5 . . ?
C12 C11 H11G 109.5 . . ?
H11E C11 H11G 109.5 . . ?
H11F C11 H11G 109.5 . . ?
C13 C12 C17 118.1(2) . . ?
C13 C12 C11 121.1(2) . . ?
C17 C12 C11 120.8(3) . . ?
C12 C13 C14 121.0(2) . . ?
C12 C13 H13 119.5 . . ?
C14 C13 H13 119.5 . . ?
C15 C14 C13 120.5(3) . . ?
C15 C14 H14 119.8 . . ?
C13 C14 H14 119.8 . . ?
C16 C15 C14 118.9(3) . . ?
C16 C15 H15 120.5 . . ?
C14 C15 H15 120.5 . . ?
C15 C16 C17 120.5(3) . . ?
C15 C16 H16 119.7 . . ?
C17 C16 H16 119.7 . . ?
C12 C17 C16 120.9(2) . . ?
C12 C17 H17 119.5 . . ?
C16 C17 H17 119.5 . . ?
C22 C21 H21C 109.5 . . ?
C22 C21 H21D 109.5 . . ?
H21C C21 H21D 109.5 . . ?
C22 C21 H21E 109.5 . . ?
H21C C21 H21E 109.5 . . ?
H21D C21 H21E 109.5 . . ?
C27 C22 C23 120.5(7) . . ?
C27 C22 C21 120.8(7) . . ?
C23 C22 C21 118.7(8) . . ?
C22 C23 C24 118.5(8) . . ?
C22 C23 H23 120.8 . . ?
C24 C23 H23 120.8 . . ?
C25 C24 C23 122.2(6) . . ?
C25 C24 H24 118.9 . . ?
C23 C24 H24 118.9 . . ?
C24 C25 C26 118.3(7) . . ?
C24 C25 H25 120.9 . . ?
C26 C25 H25 120.9 . . ?
C25 C26 C27 120.5(6) . . ?
C25 C26 H26 119.8 . . ?
C27 C26 H26 119.8 . . ?
C22 C27 C26 119.9(6) . . ?
C22 C27 H27 120.1 . . ?
C26 C27 H27 120.1 . . ?
C32 C31 H31A 109.5 . . ?
C32 C31 H31B 109.5 . . ?
H31A C31 H31B 109.5 . . ?
C32 C31 H31C 109.5 . . ?
H31A C31 H31C 109.5 . . ?
H31B C31 H31C 109.5 . . ?
C33 C32 C37 121.4(13) . . ?
C33 C32 C31 118.3(13) . . ?
C37 C32 C31 120.2(13) . . ?
C32 C33 C34 119.2(12) . . ?
C32 C33 H33 120.4 . . ?
C34 C33 H33 120.4 . . ?
C35 C34 C33 122.7(13) . . ?
C35 C34 H34 118.7 . . ?
C33 C34 H34 118.7 . . ?
C34 C35 C36 116.7(14) . . ?
C34 C35 H35 121.6 . . ?
C36 C35 H35 121.6 . . ?
C35 C36 C37 122.1(13) . . ?
C35 C36 H36 119.0 . . ?
C37 C36 H36 119.0 . . ?
C32 C37 C36 117.8(12) . . ?
C32 C37 H37 121.1 . . ?
C36 C37 H37 121.1 . . ?
C42 C41 H41A 109.5 . . ?
C42 C41 H41B 109.5 . . ?
H41A C41 H41B 109.5 . . ?
C42 C41 H41C 109.5 . . ?
H41A C41 H41C 109.5 . . ?
H41B C41 H41C 109.5 . . ?
C43 C42 C47 117.0(18) . . ?
C43 C42 C41 118(2) . . ?
C47 C42 C41 122(2) . . ?
C42 C43 C44 120.3(18) . . ?
C42 C43 H43 119.9 . . ?
C44 C43 H43 119.9 . . ?
C45 C44 C43 122.5(19) . . ?
C45 C44 H44 118.7 . . ?
C43 C44 H44 118.7 . . ?
C46 C45 C44 116.0(18) . . ?
C46 C45 H45 122.0 . . ?
C44 C45 H45 122.0 . . ?
C45 C46 C47 121.1(17) . . ?
C45 C46 H46 119.4 . . ?
C47 C46 H46 119.4 . . ?
C42 C47 C46 120.9(17) . . ?
C42 C47 H47 119.5 . . ?
C46 C47 H47 119.5 . . ?

loop_
_geom_bond_atom_site_label_1
_geom_bond_atom_site_label_2
_geom_bond_distance
_geom_bond_site_symmetry_2
_geom_bond_publ_flag
Ru1A N1A 2.0416(18) . ?
Ru1A N2A 2.0425(17) . ?
Ru1A N4A 2.0461(19) . ?
Ru1A N3A 2.0473(19) . ?
Ru1A S2A 2.3280(5) . ?
Ru1A S1A 2.3441(5) . ?
S1A C21A 1.733(2) . ?
S1A C11A 1.847(2) . ?
S2A C17A 1.730(2) . ?
S2A C27A 1.839(2) . ?
N1A C12A 1.359(3) . ?
N1A C16A 1.392(3) . ?
N2A C26A 1.356(3) . ?
N2A C22A 1.394(3) . ?
N3A C31A 1.143(3) . ?
N4A C41A 1.139(3) . ?
C11A C12A 1.501(3) . ?
C11A H11A 0.9900 . ?
C11A H11B 0.9900 . ?
C12A C13A 1.372(3) . ?
C13A C14A 1.410(3) . ?
C13A H13A 0.9500 . ?
C14A C15A 1.359(4) . ?
C14A H14A 0.9500 . ?
C15A C16A 1.430(3) . ?
C15A H15A 0.9500 . ?
C16A C17A 1.387(3) . ?
C17A H17A 0.958(18) . ?
C21A C22A 1.382(3) . ?
C21A H21A 0.958(18) . ?
C22A C23A 1.437(3) . ?
C23A C24A 1.363(3) . ?
C23A H23A 0.9500 . ?
C24A C25A 1.413(3) . ?
C24A H24A 0.9500 . ?
C25A C26A 1.370(3) . ?
C25A H25A 0.9500 . ?
C26A C27A 1.502(3) . ?
C27A H27A 0.9900 . ?
C27A H27B 0.9900 . ?
C31A C32A 1.462(3) . ?
C32A H32A 0.9800 . ?
C32A H32B 0.9800 . ?
C32A H32C 0.9800 . ?
C41A C42A 1.455(3) . ?
C42A H42A 0.9800 . ?
C42A H42B 0.9800 . ?
C42A H42C 0.9800 . ?
Ru1B N1B 2.0412(18) . ?
Ru1B N4B 2.0435(18) . ?
Ru1B N2B 2.0474(18) . ?
Ru1B N3B 2.0512(19) . ?
Ru1B S2B 2.3282(5) . ?
Ru1B S1B 2.3414(5) . ?
S1B C21B 1.735(2) . ?
S1B C11B 1.847(2) . ?
S2B C17B 1.731(2) . ?
S2B C27B 1.836(2) . ?
N1B C12B 1.358(3) . ?
N1B C16B 1.390(3) . ?
N2B C26B 1.356(3) . ?
N2B C22B 1.387(3) . ?
N3B C31B 1.140(3) . ?
N4B C41B 1.140(3) . ?
C11B C12B 1.502(3) . ?
C11B H11C 0.9900 . ?
C11B H11D 0.9900 . ?
C12B C13B 1.375(3) . ?
C13B C14B 1.414(3) . ?
C13B H13B 0.9500 . ?
C14B C15B 1.356(3) . ?
C14B H14B 0.9500 . ?
C15B C16B 1.424(3) . ?
C15B H15B 0.9500 . ?
C16B C17B 1.388(3) . ?
C17B H17B 0.960(18) . ?
C21B C22B 1.386(3) . ?
C21B H21B 0.958(18) . ?
C22B C23B 1.437(3) . ?
C23B C24B 1.361(4) . ?
C23B H23B 0.9500 . ?
C24B C25B 1.410(3) . ?
C24B H24B 0.9500 . ?
C25B C26B 1.373(3) . ?
C25B H25B 0.9500 . ?
C26B C27B 1.495(3) . ?
C27B H27C 0.9900 . ?
C27B H27D 0.9900 . ?
C31B C32B 1.460(3) . ?
C32B H32D 0.9800 . ?
C32B H32E 0.9800 . ?
C32B H32F 0.9800 . ?
C41B C42B 1.458(3) . ?
C42B H42D 0.9800 . ?
C42B H42E 0.9800 . ?
C42B H42F 0.9800 . ?
C11 C12 1.501(4) . ?
C11 H11E 0.9800 . ?
C11 H11F 0.9800 . ?
C11 H11G 0.9800 . ?
C12 C13 1.387(4) . ?
C12 C17 1.388(4) . ?
C13 C14 1.388(4) . ?
C13 H13 0.9500 . ?
C14 C15 1.388(4) . ?
C14 H14 0.9500 . ?
C15 C16 1.378(4) . ?
C15 H15 0.9500 . ?
C16 C17 1.392(4) . ?
C16 H16 0.9500 . ?
C17 H17 0.9500 . ?
C21 C22 1.522(10) . ?
C21 H21C 0.9800 . ?
C21 H21D 0.9800 . ?
C21 H21E 0.9800 . ?
C22 C27 1.386(10) . ?
C22 C23 1.387(9) . ?
C23 C24 1.404(10) . ?
C23 H23 0.9500 . ?
C24 C25 1.383(8) . ?
C24 H24 0.9500 . ?
C25 C26 1.392(8) . ?
C25 H25 0.9500 . ?
C26 C27 1.409(11) . ?
C26 H26 0.9500 . ?
C27 H27 0.9500 . ?
C31 C32 1.529(14) . ?
C31 H31A 0.9800 . ?
C31 H31B 0.9800 . ?
C31 H31C 0.9800 . ?
C32 C33 1.356(13) . ?
C32 C37 1.372(13) . ?
C33 C34 1.388(14) . ?
C33 H33 0.9500 . ?
C34 C35 1.371(14) . ?
C34 H34 0.9500 . ?
C35 C36 1.380(14) . ?
C35 H35 0.9500 . ?
C36 C37 1.417(15) . ?
C36 H36 0.9500 . ?
C37 H37 0.9500 . ?
C41 C42 1.516(17) . ?
C41 H41A 0.9800 . ?
C41 H41B 0.9800 . ?
C41 H41C 0.9800 . ?
C42 C43 1.373(16) . ?
C42 C47 1.377(16) . ?
C43 C44 1.392(17) . ?
C43 H43 0.9500 . ?
C44 C45 1.386(16) . ?
C44 H44 0.9500 . ?
C45 C46 1.377(16) . ?
C45 H45 0.9500 . ?
C46 C47 1.405(17) . ?
C46 H46 0.9500 . ?
C47 H47 0.9500 . ?

loop_
_geom_torsion_atom_site_label_1
_geom_torsion_atom_site_label_2
_geom_torsion_atom_site_label_3
_geom_torsion_atom_site_label_4
_geom_torsion
_geom_torsion_site_symmetry_1
_geom_torsion_site_symmetry_2
_geom_torsion_site_symmetry_3
_geom_torsion_site_symmetry_4
_geom_torsion_publ_flag
C21A S1A C11A C12A -63.96(17) . . . . ?
Ru1A S1A C11A C12A 35.34(15) . . . . ?
C16A N1A C12A C13A 2.4(3) . . . . ?
Ru1A N1A C12A C13A -174.87(15) . . . . ?
C16A N1A C12A C11A -173.17(18) . . . . ?
Ru1A N1A C12A C11A 9.6(2) . . . . ?
S1A C11A C12A N1A -32.9(2) . . . . ?
S1A C11A C12A C13A 151.52(17) . . . . ?
N1A C12A C13A C14A -3.1(3) . . . . ?
C11A C12A C13A C14A 172.13(19) . . . . ?
C12A C13A C14A C15A 0.8(3) . . . . ?
C13A C14A C15A C16A 2.2(3) . . . . ?
C12A N1A C16A C17A 178.73(19) . . . . ?
Ru1A N1A C16A C17A -3.9(3) . . . . ?
C12A N1A C16A C15A 0.6(3) . . . . ?
Ru1A N1A C16A C15A 178.03(15) . . . . ?
C14A C15A C16A C17A 179.1(2) . . . . ?
C14A C15A C16A N1A -2.9(3) . . . . ?
N1A C16A C17A S2A 1.1(3) . . . . ?
C15A C16A C17A S2A 179.06(17) . . . . ?
C27A S2A C17A C16A 99.3(2) . . . . ?
Ru1A S2A C17A C16A 1.67(19) . . . . ?
C11A S1A C21A C22A 100.52(18) . . . . ?
Ru1A S1A C21A C22A 3.16(18) . . . . ?
S1A C21A C22A N2A 1.3(3) . . . . ?
S1A C21A C22A C23A -179.28(16) . . . . ?
C26A N2A C22A C21A -178.16(19) . . . . ?
Ru1A N2A C22A C21A -6.2(2) . . . . ?
C26A N2A C22A C23A 2.4(3) . . . . ?
Ru1A N2A C22A C23A 174.34(14) . . . . ?
C21A C22A C23A C24A 176.7(2) . . . . ?
N2A C22A C23A C24A -3.9(3) . . . . ?
C22A C23A C24A C25A 1.9(3) . . . . ?
C23A C24A C25A C26A 1.6(3) . . . . ?
C22A N2A C26A C25A 1.2(3) . . . . ?
Ru1A N2A C26A C25A -170.52(16) . . . . ?
C22A N2A C26A C27A -175.95(17) . . . . ?
Ru1A N2A C26A C27A 12.4(2) . . . . ?
C24A C25A C26A N2A -3.2(3) . . . . ?
C24A C25A C26A C27A 173.7(2) . . . . ?
N2A C26A C27A S2A -34.0(2) . . . . ?
C25A C26A C27A S2A 148.83(18) . . . . ?
C17A S2A C27A C26A -64.97(18) . . . . ?
Ru1A S2A C27A C26A 34.68(16) . . . . ?
C21B S1B C11B C12B 64.75(17) . . . . ?
Ru1B S1B C11B C12B -34.73(15) . . . . ?
C16B N1B C12B C13B -3.5(3) . . . . ?
Ru1B N1B C12B C13B 174.18(16) . . . . ?
C16B N1B C12B C11B 172.85(18) . . . . ?
Ru1B N1B C12B C11B -9.5(2) . . . . ?
S1B C11B C12B N1B 32.4(2) . . . . ?
S1B C11B C12B C13B -151.22(17) . . . . ?
N1B C12B C13B C14B 3.8(3) . . . . ?
C11B C12B C13B C14B -172.26(19) . . . . ?
C12B C13B C14B C15B -1.1(3) . . . . ?
C13B C14B C15B C16B -1.9(3) . . . . ?
C12B N1B C16B C17B -178.7(2) . . . . ?
Ru1B N1B C16B C17B 3.5(3) . . . . ?
C12B N1B C16B C15B 0.4(3) . . . . ?
Ru1B N1B C16B C15B -177.37(15) . . . . ?
C14B C15B C16B C17B -178.7(2) . . . . ?
C14B C15B C16B N1B 2.2(3) . . . . ?
N1B C16B C17B S2B -1.6(3) . . . . ?
C15B C16B C17B S2B 179.36(18) . . . . ?
C27B S2B C17B C16B -98.7(2) . . . . ?
Ru1B S2B C17B C16B -0.7(2) . . . . ?
C11B S1B C21B C22B -99.19(19) . . . . ?
Ru1B S1B C21B C22B -1.71(18) . . . . ?
S1B C21B C22B N2B -2.0(3) . . . . ?
S1B C21B C22B C23B 178.39(17) . . . . ?
C26B N2B C22B C21B 177.79(19) . . . . ?
Ru1B N2B C22B C21B 5.5(3) . . . . ?
C26B N2B C22B C23B -2.6(3) . . . . ?
Ru1B N2B C22B C23B -174.89(15) . . . . ?
C21B C22B C23B C24B -175.9(2) . . . . ?
N2B C22B C23B C24B 4.5(3) . . . . ?
C22B C23B C24B C25B -2.1(4) . . . . ?
C23B C24B C25B C26B -2.3(4) . . . . ?
C22B N2B C26B C25B -1.8(3) . . . . ?
Ru1B N2B C26B C25B 170.26(17) . . . . ?
C22B N2B C26B C27B 174.67(18) . . . . ?
Ru1B N2B C26B C27B -13.3(3) . . . . ?
C24B C25B C26B N2B 4.3(3) . . . . ?
C24B C25B C26B C27B -172.0(2) . . . . ?
N2B C26B C27B S2B 34.0(2) . . . . ?
C25B C26B C27B S2B -149.46(19) . . . . ?
C17B S2B C27B C26B 65.88(19) . . . . ?
Ru1B S2B C27B C26B -33.95(17) . . . . ?
C17 C12 C13 C14 -1.3(4) . . . . ?
C11 C12 C13 C14 178.4(3) . . . . ?
C12 C13 C14 C15 1.0(4) . . . . ?
C13 C14 C15 C16 0.1(4) . . . . ?
C14 C15 C16 C17 -0.8(4) . . . . ?
C13 C12 C17 C16 0.6(4) . . . . ?
C11 C12 C17 C16 -179.1(3) . . . . ?
C15 C16 C17 C12 0.4(4) . . . . ?
C27 C22 C23 C24 -4.4(13) . . . . ?
C21 C22 C23 C24 178.1(10) . . . . ?
C22 C23 C24 C25 5.6(13) . . . . ?
C23 C24 C25 C26 -4.0(10) . . . . ?
C24 C25 C26 C27 1.2(9) . . . . ?
C23 C22 C27 C26 1.9(11) . . . . ?
C21 C22 C27 C26 179.3(9) . . . . ?
C25 C26 C27 C22 -0.2(10) . . . . ?
C37 C32 C33 C34 -1(2) . . . . ?
C31 C32 C33 C34 -177.8(17) . . . . ?
C32 C33 C34 C35 1(3) . . . . ?
C33 C34 C35 C36 1(3) . . . . ?
C34 C35 C36 C37 -2(2) . . . . ?
C33 C32 C37 C36 1(2) . . . . ?
C31 C32 C37 C36 177.0(15) . . . . ?
C35 C36 C37 C32 1(2) . . . . ?
C47 C42 C43 C44 13(7) . . . . ?
C41 C42 C43 C44 172(4) . . . . ?
C42 C43 C44 C45 0(7) . . . . ?
C43 C44 C45 C46 -9(6) . . . . ?
C44 C45 C46 C47 5(4) . . . . ?
C43 C42 C47 C46 -16(6) . . . . ?
C41 C42 C47 C46 -175(4) . . . . ?
C45 C46 C47 C42 7(5) . . . . ?
